data_1511120
loop_
_publ_author_name
'Antipin, M.Yu.'
'Struchkov, Yu.T.'
'Sukhoverkhov, V.F.'
'Buslaev, Yu.A.'
'Ellern, A.M.'

_publ_section_title
;
 The crystal structure of trifluoride of boron at -145 C
;
_journal_name_full 'Doklady Akademii Nauk SSSR'
_journal_page_first 892
_journal_page_last 895
_journal_volume 279
_journal_year 1984
_chemical_formula_sum 'B F3'
_space_group_IT_number 2
_symmetry_space_group_name_Hall '-P 1'
_symmetry_space_group_name_H-M 'P -1'
_cell_angle_alpha 87.21
_cell_angle_beta 89.22
_cell_angle_gamma 72.7
_cell_formula_units_Z 8
_cell_length_a 4.73
_cell_length_b 7.374
_cell_length_c 13.987
_cell_volume 465.230
_citation_journal_id_ASTM DANKAS
_cod_data_source_file boron0-1_217.cif
_cod_data_source_block B1F3
_cod_original_cell_volume 465.2305
_cod_original_formula_sum 'B1 F3'
_cod_database_code 1511120

loop_
_symmetry_equiv_pos_as_xyz
x,y,z
-x,-y,-z

loop_
_atom_site_label
_atom_site_type_symbol
_atom_site_fract_x
_atom_site_fract_y
_atom_site_fract_z
_atom_site_occupancy
_atom_site_U_iso_or_equiv
F11 F-1 0.7014 0.8081 0.0742 1 0.0
F6 F-1 0.5426 0.8953 0.6225 1 0.0
F9 F-1 0.2409 0.7703 -0.056 1 0.0
F7 F-1 -0.067 0.6557 -0.1353 1 0.0
F10 F-1 0.461 0.6078 0.1334 1 0.0
F8 F-1 0.2498 0.7808 -0.2145 1 0.0
B1 B+3 0.1349 0.2392 0.6364 1 0.0
B2 B+3 0.5203 0.7247 0.6163 1 0.0
F1 F-1 0.2282 0.2954 0.5561 1 0.0
F3 F-1 0.2536 0.2652 0.7151 1 0.0
F12 F-1 0.2571 0.9222 0.1421 1 0.0
F4 F-1 0.29 0.7003 0.5787 1 0.0
F2 F-1 -0.0715 0.1588 0.6379 1 0.0
F5 F-1 0.7316 0.5802 0.6493 1 0.0
B4 B+3 0.4735 0.7789 0.1159 1 0.0
B3 B+3 0.1401 0.7345 -0.135 1 0.0
